data_2202043
loop_
_publ_author_name
'Zhi Min Jin'
'Mao Lin Hu'
'Kui Wu Wang'
'Liang Shen'
'Mei Chao Li'

_publ_section_title
;
 Strong symmetrical intramolecular hydrogen bonds in diprotonated
 piperazinium bis(hydrogenmaleate)
;
_journal_issue 1
_journal_name_full 'Acta Crystallographica Section E'
_journal_page_first o1
_journal_page_last o3
_journal_paper_doi 10.1107/S1600536802021803
_journal_volume 59
_journal_year 2003
_chemical_formula_iupac 'C4 H12 N2 2+, 2C4 H3 O4 1-'
_chemical_formula_moiety 'C4 H12 N2 2+, 2C4 H3 O4 1-'
_chemical_formula_sum 'C12 H18 N2 O8'
_chemical_formula_weight 318.28
_chemical_name_systematic
;
Piperazinium bis(Hydrogen maleate)
;
_space_group_IT_number 14
_symmetry_cell_setting monoclinic
_symmetry_space_group_name_Hall '-P 2yn'
_symmetry_space_group_name_H-M 'P 1 21/n 1'
_atom_sites_solution_hydrogens geom
_atom_sites_solution_primary direct
_atom_sites_solution_secondary difmap
_audit_creation_method SHELXL-97
_cell_angle_alpha 90.00
_cell_angle_beta 105.870(10)
_cell_angle_gamma 90.00
_cell_formula_units_Z 4
_cell_length_a 10.735(2)
_cell_length_b 11.603(2)
_cell_length_c 11.843(2)
_cell_measurement_reflns_used 22
_cell_measurement_temperature 293(2)
_cell_measurement_theta_max 12.55
_cell_measurement_theta_min 3.98
_cell_volume 1418.9(4)
_computing_cell_refinement XSCANS
_computing_data_collection 'XSCANS (Siemens, 1996)'
_computing_data_reduction SHELXTL
_computing_molecular_graphics SHELXTL
_computing_publication_material SHELXTL
_computing_structure_refinement 'SHELXL97 (Sheldrick, 1997)'
_computing_structure_solution 'SHELXS97 (Sheldrick, 1997)'
_diffrn_ambient_temperature 296(2)
_diffrn_measurement_device_type 'Siemens P4'
_diffrn_measurement_method \w
_diffrn_radiation_monochromator graphite
_diffrn_radiation_source 'fine-focus sealed tube'
_diffrn_radiation_type MoK\a
_diffrn_radiation_wavelength 0.71073
_diffrn_reflns_av_R_equivalents 0.0276
_diffrn_reflns_av_sigmaI/netI 0.0557
_diffrn_reflns_limit_h_max 13
_diffrn_reflns_limit_h_min 0
_diffrn_reflns_limit_k_max 14
_diffrn_reflns_limit_k_min 0
_diffrn_reflns_limit_l_max 13
_diffrn_reflns_limit_l_min -14
_diffrn_reflns_number 2775
_diffrn_reflns_theta_max 25.50
_diffrn_reflns_theta_min 2.27
_diffrn_standards_decay_% 1.29
_diffrn_standards_interval_count 97
_diffrn_standards_number 3
_exptl_absorpt_coefficient_mu 0.126
_exptl_absorpt_correction_type none
_exptl_crystal_colour colorless
_exptl_crystal_density_diffrn 1.490
_exptl_crystal_density_method 'not measured'
_exptl_crystal_description prism
_exptl_crystal_F_000 672
_exptl_crystal_size_max 0.46
_exptl_crystal_size_mid 0.30
_exptl_crystal_size_min 0.20
_refine_diff_density_max 0.140
_refine_diff_density_min -0.170
_refine_ls_extinction_coef 0.0156(16)
_refine_ls_extinction_expression Fc^*^=kFc[1+0.001xFc^2^\l^3^/sin(2\q)]^-1/4^
_refine_ls_extinction_method SHELXTL
_refine_ls_goodness_of_fit_ref 0.905
_refine_ls_hydrogen_treatment constr
_refine_ls_matrix_type full
_refine_ls_number_parameters 200
_refine_ls_number_reflns 2631
_refine_ls_number_restraints 0
_refine_ls_restrained_S_all 0.905
_refine_ls_R_factor_all 0.0857
_refine_ls_R_factor_gt 0.0423
_refine_ls_shift/su_max <0.001
_refine_ls_shift/su_mean 0.000
_refine_ls_structure_factor_coef Fsqd
_refine_ls_weighting_details 'calc w = 1/[\s^2^(Fo^2^)+(0.0698P)^2^] where P = (Fo^2^+2Fc^2^)/3'
_refine_ls_weighting_scheme calc
_refine_ls_wR_factor_gt 0.0899
_refine_ls_wR_factor_ref 0.1022
_reflns_number_gt 1500
_reflns_number_total 2631
_reflns_threshold_expression I>2\s(I)
_cod_data_source_file na6173.cif
_cod_data_source_block I
_cod_original_sg_symbol_H-M 'P 21/n'
_cod_database_code 2202043
_cod_database_fobs_code 2202043

loop_
_symmetry_equiv_pos_as_xyz
'x, y, z'
'-x+1/2, y+1/2, -z+1/2'
'-x, -y, -z'
'x-1/2, -y-1/2, z-1/2'

loop_
_atom_site_label
_atom_site_fract_x
_atom_site_fract_y
_atom_site_fract_z
_atom_site_U_iso_or_equiv
_atom_site_adp_type
_atom_site_calc_flag
_atom_site_refinement_flags
_atom_site_occupancy
_atom_site_disorder_assembly
_atom_site_disorder_group
_atom_site_type_symbol
O1 1.01707(16) 0.90544(15) 0.70442(14) 0.0504(5) Uani d . 1 . . O
O2 0.83884(16) 0.81417(14) 0.70825(14) 0.0461(5) Uani d . 1 . . O
O3 0.68105(16) 0.89171(15) 0.99624(16) 0.0548(5) Uani d . 1 . . O
O4 0.69656(15) 0.80606(15) 0.83507(14) 0.0482(5) Uani d . 1 . . O
O5 1.07921(15) 0.71574(15) -0.07079(14) 0.0493(5) Uani d . 1 . . O
O6 1.09071(16) 0.63470(15) -0.23602(15) 0.0529(5) Uani d . 1 . . O
O7 0.93714(16) 0.70797(14) 0.05629(14) 0.0476(5) Uani d . 1 . . O
O8 0.76236(17) 0.61331(16) 0.06466(14) 0.0524(5) Uani d . 1 . . O
N1 0.98012(17) 0.76114(16) 0.50401(15) 0.0354(5) Uani d . 1 . . N
N2 0.80103(17) 0.72217(16) 0.27844(15) 0.0362(5) Uani d . 1 . . N
C1 0.9245(2) 0.8922(2) 0.7458(2) 0.0383(6) Uani d . 1 . . C
C2 0.9124(2) 0.9718(2) 0.84063(19) 0.0414(6) Uani d . 1 . . C
H2 0.9691 1.0341 0.8538 0.050 Uiso calc R 1 . . H
C3 0.8331(2) 0.9680(2) 0.9098(2) 0.0402(6) Uani d . 1 . . C
H3 0.8435 1.0281 0.9636 0.048 Uiso calc R 1 . . H
C4 0.7306(2) 0.8833(2) 0.9148(2) 0.0397(6) Uani d . 1 . . C
C5 1.0403(2) 0.6429(2) -0.1548(2) 0.0398(6) Uani d . 1 . . C
C6 0.9308(2) 0.5653(2) -0.1553(2) 0.0433(6) Uani d . 1 . . C
H6 0.9135 0.5102 -0.2147 0.052 Uiso calc R 1 . . H
C7 0.8529(2) 0.5609(2) -0.0853(2) 0.0436(6) Uani d . 1 . . C
H7 0.7899 0.5037 -0.1043 0.052 Uiso calc R 1 . . H
C8 0.8496(2) 0.6319(2) 0.0180(2) 0.0385(6) Uani d . 1 . . C
C9 0.9382(2) 0.8570(2) 0.4191(2) 0.0417(6) Uani d . 1 . . C
H9A 1.0078 0.9127 0.4294 0.050 Uiso calc R 1 . . H
H9B 0.8642 0.8956 0.4340 0.050 Uiso calc R 1 . . H
C10 0.9025(2) 0.8124(2) 0.29493(19) 0.0393(6) Uani d . 1 . . C
H10A 0.8710 0.8755 0.2409 0.047 Uiso calc R 1 . . H
H10B 0.9787 0.7805 0.2775 0.047 Uiso calc R 1 . . H
C11 0.8422(2) 0.6266(2) 0.36360(18) 0.0410(6) Uani d . 1 . . C
H11A 0.9162 0.5876 0.3489 0.049 Uiso calc R 1 . . H
H11B 0.7724 0.5711 0.3531 0.049 Uiso calc R 1 . . H
C12 0.8781(2) 0.6714(2) 0.48857(19) 0.0388(6) Uani d . 1 . . C
H12A 0.8021 0.7038 0.5059 0.047 Uiso calc R 1 . . H
H12B 0.9094 0.6083 0.5427 0.047 Uiso calc R 1 . . H
H2' 1.0128 0.7165 -0.0007 0.080 Uiso d . 1 . . H
H1' 0.7626 0.8049 0.7663 0.080 Uiso d . 1 . . H
H1A 1.0576 0.7292 0.5008 0.080 Uiso d . 1 . . H
H2B 0.7933 0.6886 0.1958 0.080 Uiso d . 1 . . H
H2A 0.7219 0.7587 0.2816 0.080 Uiso d . 1 . . H
H1B 0.9951 0.7949 0.5823 0.080 Uiso d . 1 . . H

loop_
_atom_site_aniso_label
_atom_site_aniso_U_11
_atom_site_aniso_U_22
_atom_site_aniso_U_33
_atom_site_aniso_U_12
_atom_site_aniso_U_13
_atom_site_aniso_U_23
O1 0.0585(12) 0.0542(11) 0.0475(11) -0.0025(10) 0.0295(10) 0.0016(9)
O2 0.0465(10) 0.0500(11) 0.0414(10) -0.0044(9) 0.0116(8) -0.0120(8)
O3 0.0515(11) 0.0524(11) 0.0741(13) -0.0057(9) 0.0400(10) -0.0088(10)
O4 0.0391(10) 0.0529(11) 0.0531(11) -0.0110(9) 0.0137(8) -0.0082(9)
O5 0.0410(10) 0.0585(12) 0.0484(10) -0.0161(9) 0.0124(8) -0.0099(9)
O6 0.0466(11) 0.0613(12) 0.0582(12) -0.0006(9) 0.0267(10) -0.0037(9)
O7 0.0476(10) 0.0535(11) 0.0412(10) -0.0093(9) 0.0116(8) -0.0143(8)
O8 0.0540(11) 0.0684(13) 0.0404(10) -0.0087(10) 0.0226(9) -0.0029(9)
N1 0.0326(10) 0.0403(11) 0.0333(10) -0.0009(9) 0.0090(8) -0.0046(9)
N2 0.0312(10) 0.0445(12) 0.0331(11) 0.0002(9) 0.0089(8) -0.0043(9)
C1 0.0435(15) 0.0407(14) 0.0305(13) 0.0049(12) 0.0097(11) 0.0073(11)
C2 0.0393(14) 0.0429(15) 0.0423(14) -0.0064(12) 0.0119(12) -0.0066(12)
C3 0.0376(14) 0.0411(15) 0.0428(14) -0.0049(12) 0.0123(12) -0.0083(12)
C4 0.0324(13) 0.0388(14) 0.0489(15) 0.0050(12) 0.0128(12) 0.0032(12)
C5 0.0342(13) 0.0390(14) 0.0461(15) 0.0045(12) 0.0105(12) 0.0030(13)
C6 0.0461(16) 0.0458(15) 0.0386(14) -0.0078(13) 0.0124(12) -0.0108(12)
C7 0.0433(15) 0.0454(15) 0.0420(14) -0.0150(13) 0.0117(12) -0.0097(12)
C8 0.0390(14) 0.0423(14) 0.0326(13) -0.0008(13) 0.0070(11) 0.0014(11)
C9 0.0437(15) 0.0336(13) 0.0477(15) -0.0041(12) 0.0123(12) -0.0005(12)
C10 0.0393(14) 0.0403(14) 0.0399(14) -0.0005(12) 0.0136(11) 0.0066(11)
C11 0.0414(15) 0.0366(14) 0.0425(14) -0.0064(12) 0.0073(12) -0.0013(12)
C12 0.0423(14) 0.0381(14) 0.0370(13) -0.0021(11) 0.0123(11) 0.0046(11)

loop_
_atom_type_symbol
_atom_type_description
_atom_type_scat_dispersion_real
_atom_type_scat_dispersion_imag
_atom_type_scat_source
C C 0.0033 0.0016 'International Tables Vol C Tables 4.2.6.8 and 6.1.1.4'
H H 0.0000 0.0000 'International Tables Vol C Tables 4.2.6.8 and 6.1.1.4'
N N 0.0061 0.0033 'International Tables Vol C Tables 4.2.6.8 and 6.1.1.4'
O O 0.0106 0.0060 'International Tables Vol C Tables 4.2.6.8 and 6.1.1.4'

loop_
_geom_angle_atom_site_label_1
_geom_angle_atom_site_label_2
_geom_angle_atom_site_label_3
_geom_angle
_geom_angle_publ_flag
C1 O2 H1' 113.50 ?
C4 O4 H1' 113.59 ?
C5 O5 H2' 113.57 ?
C8 O7 H2' 113.86 ?
C9 N1 C12 111.42(17) ?
C9 N1 H1A 112.53 ?
C12 N1 H1A 110.90 ?
C9 N1 H1B 106.44 ?
C12 N1 H1B 108.77 ?
H1A N1 H1B 106.50 ?
C11 N2 C10 111.49(17) ?
C11 N2 H2B 107.06 ?
C10 N2 H2B 104.83 ?
C11 N2 H2A 113.98 ?
C10 N2 H2A 108.00 ?
H2B N2 H2A 111.11 ?
O1 C1 O2 122.0(2) yes
O1 C1 C2 118.0(2) yes
O2 C1 C2 119.9(2) yes
O8 C8 O7 122.6(2) yes
O8 C8 C7 117.8(2) yes
O7 C8 C7 119.7(2) yes
O3 C4 O4 122.5(2) yes
O3 C4 C3 117.6(2) yes
O4 C4 C3 119.8(2) yes
O6 C5 O5 122.4(2) yes
O6 C5 C6 117.9(2) yes
O5 C5 C6 119.6(2) yes
C3 C2 C1 130.2(2) yes
C6 C7 C8 130.8(2) yes
C2 C3 C4 130.5(2) yes
C7 C6 C5 130.9(2) yes
C3 C2 H2 114.9 ?
C1 C2 H2 114.9 ?
C2 C3 H3 114.8 ?
C4 C3 H3 114.8 ?
C7 C6 H6 114.6 ?
C5 C6 H6 114.6 ?
C6 C7 H7 114.6 ?
C8 C7 H7 114.6 ?
N1 C9 C10 110.69(18) ?
N1 C9 H9A 109.5 ?
C10 C9 H9A 109.5 ?
N1 C9 H9B 109.5 ?
C10 C9 H9B 109.5 ?
H9A C9 H9B 108.1 ?
N2 C10 C9 110.64(18) ?
N2 C10 H10A 109.5 ?
C9 C10 H10A 109.5 ?
N2 C10 H10B 109.5 ?
C9 C10 H10B 109.5 ?
H10A C10 H10B 108.1 ?
N2 C11 C12 110.90(18) ?
N2 C11 H11A 109.5 ?
C12 C11 H11A 109.5 ?
N2 C11 H11B 109.5 ?
C12 C11 H11B 109.5 ?
H11A C11 H11B 108.0 ?
N1 C12 C11 110.00(18) ?
N1 C12 H12A 109.7 ?
C11 C12 H12A 109.7 ?
N1 C12 H12B 109.7 ?
C11 C12 H12B 109.7 ?
H12A C12 H12B 108.2 ?

loop_
_geom_bond_atom_site_label_1
_geom_bond_atom_site_label_2
_geom_bond_site_symmetry_2
_geom_bond_distance
_geom_bond_publ_flag
O2 H1' . 1.21 ?
O7 H2' . 1.19 ?
O4 H1' . 1.22 ?
O5 H2' . 1.23 ?
O1 C1 . 1.232(3) yes
O3 C4 . 1.226(3) yes
O6 C5 . 1.230(3) yes
O8 C8 . 1.230(3) yes
O2 C1 . 1.281(3) yes
O4 C4 . 1.281(3) yes
O5 C5 . 1.285(3) yes
O7 C8 . 1.279(3) yes
N1 C9 . 1.484(3) ?
N1 C12 . 1.486(3) ?
N1 H1A . 0.92 ?
N1 H1B . 0.98 ?
N2 C11 . 1.483(3) ?
N2 C10 . 1.485(3) ?
N2 H2B . 1.04 ?
N2 H2A . 0.96 ?
C1 C2 . 1.486(3) ?
C2 C3 . 1.334(3) ?
C2 H2 . 0.9300 ?
C3 C4 . 1.489(3) ?
C3 H3 . 0.9300 ?
C5 C6 . 1.479(3) ?
C6 C7 . 1.330(3) ?
C6 H6 . 0.9300 ?
C7 C8 . 1.484(3) ?
C7 H7 . 0.9300 ?
C9 C10 . 1.506(3) ?
C9 H9A . 0.9700 ?
C9 H9B . 0.9700 ?
C10 H10A . 0.9700 ?
C10 H10B . 0.9700 ?
C11 C12 . 1.516(3) ?
C11 H11A . 0.9700 ?
C11 H11B . 0.9700 ?
C12 H12A . 0.9700 ?
C12 H12B . 0.9700 ?

loop_
_geom_hbond_atom_site_label_D
_geom_hbond_atom_site_label_H
_geom_hbond_atom_site_label_A
_geom_hbond_site_symmetry_A
_geom_hbond_distance_DH
_geom_hbond_distance_HA
_geom_hbond_distance_DA
_geom_hbond_angle_DHA
_geom_hbond_publ_flag
O2 H1' O4 . 1.21 1.22 2.419(2) 171 yes
O7 H2' O5 . 1.19 1.23 2.420(2) 171 yes
N1 H1B O1 . 0.98 1.90 2.842(2) 161 yes
N2 H2B O8 . 1.04 1.73 2.757(2) 169 yes
N1 H1A O3 4_675 0.92 1.94 2.813(3) 157 yes
N2 H2A O6 4_576 0.96 1.84 2.770(3) 162 yes
C10 H10B O4 4_675 0.97 2.46 3.356(3) 153 yes
C12 H12A O5 4_576 0.97 2.50 3.357(3) 148 yes

loop_
_geom_torsion_atom_site_label_1
_geom_torsion_atom_site_label_2
_geom_torsion_atom_site_label_3
_geom_torsion_atom_site_label_4
_geom_torsion
O1 C1 C2 C3 -170.5(2)
O2 C1 C2 C3 10.7(4)
C1 C2 C3 C4 -0.1(4)
C2 C3 C4 O3 171.6(3)
C2 C3 C4 O4 -9.1(4)
O6 C5 C6 C7 -174.2(3)
O5 C5 C6 C7 5.8(4)
C5 C6 C7 C8 -0.5(5)
C6 C7 C8 O8 176.5(3)
C6 C7 C8 O7 -4.5(4)
C12 N1 C9 C10 -57.2(2)
C11 N2 C10 C9 -56.1(2)
N1 C9 C10 N2 56.1(2)
C10 N2 C11 C12 56.3(2)
C9 N1 C12 C11 56.8(2)
N2 C11 C12 N1 -56.1(2)

loop_
_cod_related_entry_id
_cod_related_entry_database
_cod_related_entry_code
1 ChemSpider 28561807
